data_7713259
loop_
_publ_author_name
'Jakopec, Silvio'
'Gourdon-Gr&#xfc;newaldt, Lisa'
'&#x10c;ipor, Ivona'
'Me&#x161;&#x10d;i&#x107; Macan, Andrijana'
'Peri&#x107;, Berislav'
'Piantanida, Ivo'
'Cariou, Kevin'
'Gasser, Gilles'
'Kirin, Sre&#x107;ko I'
'Rai&#x107;-Mali&#x107;, Silvana'

_publ_section_title
;
 Synthesis, characterisation and biological evaluation of monometallic
 Re(I) and heterobimetallic Re(I)/Fe(II) complexes with a 1,2,3-triazolyl
 pyridine chelating moiety.
;
_journal_name_full 'Dalton transactions (Cambridge, England : 2003)'
_journal_paper_doi 10.1039/d3dt01070h
_journal_year 2023
_chemical_formula_moiety 'C26 H20 Cl Fe N6 O3 Re'
_chemical_formula_sum 'C26 H20 Cl Fe N6 O3 Re'
_chemical_formula_weight 741.98
_space_group_crystal_system triclinic
_space_group_IT_number 2
_space_group_name_Hall '-P 1'
_space_group_name_H-M_alt 'P -1'
_atom_sites_solution_hydrogens geom
_atom_sites_solution_primary direct
_atom_sites_solution_secondary difmap
_audit_creation_method SHELXL-2018/3
_audit_update_record
;
2023-04-06 deposited with the CCDC.	2023-06-12 downloaded from the CCDC.
;
_cell_angle_alpha 72.524(7)
_cell_angle_beta 81.313(6)
_cell_angle_gamma 71.001(6)
_cell_formula_units_Z 2
_cell_length_a 8.8950(6)
_cell_length_b 11.5329(8)
_cell_length_c 14.2889(11)
_cell_measurement_reflns_used 8199
_cell_measurement_temperature 296(1)
_cell_measurement_theta_max 78.3310
_cell_measurement_theta_min 4.2130
_cell_volume 1319.70(18)
_computing_cell_refinement 'CrysAlisPro 1.171.41.115a (Rigaku OD, 2021)'
_computing_data_collection 'CrysAlisPro 1.171.41.115a (Rigaku OD, 2021)'
_computing_data_reduction 'CrysAlisPro 1.171.41.115a (Rigaku OD, 2021)'
_computing_structure_refinement 'SHELXL-2018/3 (Sheldrick, 2018)'
_computing_structure_solution 'SHELXT 2018/2 (Sheldrick, 2018)'
_diffrn_ambient_temperature 296(1)
_diffrn_detector_area_resol_mean 10.0000
_diffrn_measured_fraction_theta_full 0.930
_diffrn_measured_fraction_theta_max 0.840
_diffrn_measurement_device_type 'XtaLAB Synergy, Dualflex, HyPix'
_diffrn_measurement_method '\w scans'
_diffrn_radiation_type CuK\a
_diffrn_radiation_wavelength 1.54184
_diffrn_reflns_av_R_equivalents 0.1160
_diffrn_reflns_av_unetI/netI 0.0524
_diffrn_reflns_Laue_measured_fraction_full 0.930
_diffrn_reflns_Laue_measured_fraction_max 0.840
_diffrn_reflns_limit_h_max 10
_diffrn_reflns_limit_h_min -11
_diffrn_reflns_limit_k_max 11
_diffrn_reflns_limit_k_min -14
_diffrn_reflns_limit_l_max 18
_diffrn_reflns_limit_l_min -18
_diffrn_reflns_number 12620
_diffrn_reflns_point_group_measured_fraction_full 0.930
_diffrn_reflns_point_group_measured_fraction_max 0.840
_diffrn_reflns_theta_full 67.684
_diffrn_reflns_theta_max 85.220
_diffrn_reflns_theta_min 4.209
_diffrn_source 'micro-focus sealed X-ray tube'
_exptl_absorpt_coefficient_mu 14.509
_exptl_absorpt_correction_T_max 1.00000
_exptl_absorpt_correction_T_min 0.36121
_exptl_absorpt_correction_type multi-scan
_exptl_absorpt_process_details
;
CrysAlisPro 1.171.41.115a (Rigaku Oxford Diffraction, 2021)
Empirical absorption correction using spherical harmonics,
implemented in SCALE3 ABSPACK scaling algorithm.
;
_exptl_crystal_colour yellow
_exptl_crystal_density_diffrn 1.867
_exptl_crystal_description plate
_exptl_crystal_F_000 720
_exptl_crystal_size_max 0.3
_exptl_crystal_size_mid 0.2
_exptl_crystal_size_min 0.1
_refine_diff_density_max 3.152
_refine_diff_density_min -3.842
_refine_diff_density_rms 0.275
_refine_ls_extinction_method none
_refine_ls_goodness_of_fit_ref 1.082
_refine_ls_hydrogen_treatment constr
_refine_ls_matrix_type full
_refine_ls_number_parameters 343
_refine_ls_number_reflns 5006
_refine_ls_number_restraints 391
_refine_ls_restrained_S_all 1.043
_refine_ls_R_factor_all 0.1398
_refine_ls_R_factor_gt 0.1169
_refine_ls_shift/su_max 0.000
_refine_ls_shift/su_mean 0.000
_refine_ls_structure_factor_coef Fsqd
_refine_ls_weighting_details 'w=1/[\s^2^(Fo^2^)+(0.1636P)^2^+30.0107P] where P=(Fo^2^+2Fc^2^)/3'
_refine_ls_weighting_scheme calc
_refine_ls_wR_factor_gt 0.3125
_refine_ls_wR_factor_ref 0.3418
_reflns_Friedel_coverage 0.000
_reflns_number_gt 3966
_reflns_number_total 5006
_reflns_threshold_expression 'I > 2\s(I)'
_cod_data_source_file d3dt01070h2.cif
_cod_data_source_block 4aRe
_cod_database_code 7713259
_shelx_shelxl_version_number 2018/3
_shelx_space_group_comment
;
The symmetry employed for this shelxl refinement is uniquely defined
by the following loop, which should always be used as a source of
symmetry information in preference to the above space-group names.
They are only intended as comments.
;

loop_
_space_group_symop_operation_xyz
'x, y, z'
'-x, -y, -z'

loop_
_atom_site_label
_atom_site_type_symbol
_atom_site_fract_x
_atom_site_fract_y
_atom_site_fract_z
_atom_site_U_iso_or_equiv
_atom_site_adp_type
_atom_site_occupancy
_atom_site_site_symmetry_order
_atom_site_calc_flag
_atom_site_refinement_flags_posn
_atom_site_refinement_flags_adp
_atom_site_refinement_flags_occupancy
_atom_site_disorder_assembly
_atom_site_disorder_group
Re1 Re 0.39926(9) 0.39347(7) 0.31595(7) 0.0648(4) Uani 1 1 d . . . . .
Cl1 Cl 0.6287(6) 0.3296(6) 0.4173(6) 0.096(2) Uani 1 1 d . . . . .
C1C C 0.523(2) 0.407(2) 0.1956(18) 0.075(5) Uani 1 1 d . . . . .
O1C O 0.605(3) 0.405(2) 0.125(2) 0.144(10) Uani 1 1 d . . . . .
C2C C 0.369(3) 0.573(2) 0.300(2) 0.087(6) Uani 1 1 d . . . . .
O2C O 0.347(3) 0.6762(17) 0.2893(19) 0.118(7) Uani 1 1 d . . . . .
C3C C 0.217(2) 0.4372(18) 0.2422(17) 0.068(4) Uani 1 1 d . . . . .
O3C O 0.104(2) 0.4713(15) 0.2021(15) 0.091(5) Uani 1 1 d . . . . .
N1 N 0.4380(17) 0.1897(15) 0.3483(13) 0.063(3) Uani 1 1 d . . . . .
C2 C 0.580(2) 0.1129(18) 0.3225(17) 0.069(5) Uani 1 1 d . . . . .
H2 H 0.660720 0.149426 0.293923 0.083 Uiso 1 1 calc R U . . .
C3 C 0.611(2) -0.0145(19) 0.3358(18) 0.074(5) Uani 1 1 d . . . . .
H3 H 0.709959 -0.063589 0.316387 0.089 Uiso 1 1 calc R U . . .
C4 C 0.493(3) -0.0678(19) 0.3786(19) 0.078(5) Uani 1 1 d . . . . .
H4 H 0.511047 -0.154352 0.387268 0.093 Uiso 1 1 calc R U . . .
C5 C 0.347(2) 0.0032(17) 0.4092(16) 0.065(4) Uani 1 1 d . . . . .
H5 H 0.267522 -0.033838 0.440084 0.078 Uiso 1 1 calc R U . . .
C6 C 0.324(2) 0.1335(16) 0.3918(14) 0.058(3) Uani 1 1 d . . . . .
N1' N 0.2658(17) 0.3628(14) 0.4549(12) 0.058(3) Uani 1 1 d . . . . .
C2' C 0.269(2) 0.4293(19) 0.5215(16) 0.067(4) Uani 1 1 d . . . . .
H2' H 0.338986 0.477431 0.509076 0.080 Uiso 1 1 calc R U . . .
C3' C 0.169(3) 0.425(2) 0.6047(16) 0.071(4) Uani 1 1 d . . . . .
H3' H 0.169517 0.473402 0.645998 0.086 Uiso 1 1 calc R U . . .
C4' C 0.070(3) 0.350(2) 0.6288(15) 0.071(4) Uani 1 1 d . . . . .
H4' H 0.004903 0.345394 0.686469 0.085 Uiso 1 1 calc R U . . .
C5' C 0.068(2) 0.2820(19) 0.5653(14) 0.064(4) Uani 1 1 d . . . . .
H5' H -0.000404 0.232475 0.578582 0.076 Uiso 1 1 calc R U . . .
C6' C 0.1705(18) 0.2869(15) 0.4806(13) 0.052(3) Uani 1 1 d . . . . .
N7 N 0.1753(16) 0.2139(13) 0.4169(11) 0.054(3) Uani 1 1 d . . . . .
C8 C 0.030(2) 0.175(2) 0.4232(16) 0.067(4) Uani 1 1 d . . . . .
H8A H -0.063931 0.244911 0.428786 0.080 Uiso 1 1 calc R U . . .
H8B H 0.030410 0.103948 0.480781 0.080 Uiso 1 1 calc R U . . .
C9 C 0.028(2) 0.136(2) 0.3312(15) 0.062(4) Uani 1 1 d . . . . .
N10 N 0.011(2) 0.0174(19) 0.3397(13) 0.079(4) Uani 1 1 d . . . . .
N11 N 0.013(2) 0.0060(17) 0.2492(13) 0.075(4) Uani 1 1 d . . . . .
N12 N 0.030(2) 0.1162(15) 0.1859(12) 0.063(3) Uani 1 1 d . . . . .
C13 C 0.036(3) 0.194(2) 0.2378(16) 0.068(4) Uani 1 1 d . . . . .
H13 H 0.045306 0.275628 0.211454 0.082 Uiso 1 1 calc R U . . .
C15 C 0.051(3) 0.130(2) 0.0840(16) 0.075(4) Uani 1 1 d . . . . .
C16 C 0.156(3) 0.034(2) 0.0398(18) 0.083(5) Uani 1 1 d . . . . .
H16 H 0.225887 -0.043204 0.071523 0.099 Uiso 1 1 calc R U . . .
C17 C 0.130(4) 0.081(3) -0.064(2) 0.102(6) Uani 1 1 d . . . . .
H17 H 0.179576 0.038325 -0.111125 0.122 Uiso 1 1 calc R U . . .
C18 C 0.012(4) 0.206(3) -0.082(2) 0.109(6) Uani 1 1 d . . . . .
H18 H -0.025176 0.259649 -0.141965 0.131 Uiso 1 1 calc R U . . .
C19 C -0.032(3) 0.229(3) 0.0107(18) 0.090(5) Uani 1 1 d . . . . .
H19 H -0.108650 0.301694 0.021724 0.109 Uiso 1 1 calc R U . . .
Fe20 Fe 0.2039(5) 0.2042(4) -0.0147(3) 0.0829(10) Uani 1 1 d . . . . .
C21 C 0.342(4) 0.264(3) 0.055(3) 0.112(7) Uani 1 1 d . . . . .
H21 H 0.341510 0.255582 0.121780 0.134 Uiso 1 1 calc R U . . .
C22 C 0.440(4) 0.170(4) 0.004(3) 0.115(7) Uani 1 1 d . . . . .
H22 H 0.509269 0.091208 0.032043 0.137 Uiso 1 1 calc R U . . .
C23 C 0.409(5) 0.222(3) -0.095(3) 0.122(8) Uani 1 1 d . . . . .
H23 H 0.456113 0.184244 -0.145601 0.147 Uiso 1 1 calc R U . . .
C24 C 0.292(5) 0.343(4) -0.106(3) 0.128(8) Uani 1 1 d . . . . .
H24 H 0.249132 0.398195 -0.163966 0.154 Uiso 1 1 calc R U . . .
C25 C 0.252(5) 0.364(3) -0.009(3) 0.117(7) Uani 1 1 d . . . . .
H25 H 0.176795 0.434254 0.006109 0.141 Uiso 1 1 calc R U . . .

loop_
_atom_site_aniso_label
_atom_site_aniso_U_11
_atom_site_aniso_U_22
_atom_site_aniso_U_33
_atom_site_aniso_U_23
_atom_site_aniso_U_13
_atom_site_aniso_U_12
Re1 0.0531(5) 0.0508(5) 0.0935(7) -0.0240(4) 0.0132(4) -0.0228(4)
Cl1 0.050(2) 0.084(3) 0.172(6) -0.061(4) -0.008(3) -0.019(2)
C1C 0.047(8) 0.090(13) 0.094(12) -0.026(9) 0.021(8) -0.038(9)
O1C 0.15(2) 0.130(17) 0.158(17) -0.063(14) 0.099(16) -0.081(16)
C2C 0.064(12) 0.066(8) 0.132(19) -0.031(10) 0.026(11) -0.030(9)
O2C 0.123(15) 0.067(8) 0.17(2) -0.040(10) 0.038(14) -0.043(9)
C3C 0.064(8) 0.054(9) 0.086(10) -0.027(8) 0.007(7) -0.017(7)
O3C 0.074(8) 0.067(9) 0.123(13) -0.024(8) -0.015(8) -0.008(7)
N1 0.045(6) 0.058(6) 0.083(10) -0.018(6) 0.004(6) -0.017(5)
C2 0.054(8) 0.055(7) 0.098(14) -0.029(9) 0.005(8) -0.011(6)
C3 0.054(8) 0.059(8) 0.110(16) -0.029(9) -0.010(8) -0.009(6)
C4 0.066(9) 0.049(8) 0.116(16) -0.024(9) -0.009(9) -0.010(6)
C5 0.065(9) 0.050(7) 0.085(12) -0.022(8) -0.008(8) -0.019(6)
C6 0.050(6) 0.051(6) 0.071(10) -0.018(7) 0.001(6) -0.013(5)
N1' 0.044(6) 0.061(7) 0.073(7) -0.023(6) 0.001(5) -0.020(5)
C2' 0.069(10) 0.058(10) 0.077(10) -0.025(7) 0.000(7) -0.018(8)
C3' 0.074(11) 0.069(11) 0.072(9) -0.026(8) -0.006(7) -0.015(8)
C4' 0.075(11) 0.074(11) 0.060(9) -0.020(8) 0.002(7) -0.017(8)
C5' 0.063(10) 0.064(10) 0.063(8) -0.018(7) 0.012(7) -0.025(8)
C6' 0.041(7) 0.050(7) 0.060(7) -0.016(6) 0.002(5) -0.009(5)
N7 0.049(6) 0.048(6) 0.072(8) -0.022(6) 0.006(5) -0.021(5)
C8 0.054(8) 0.079(12) 0.077(9) -0.021(8) 0.004(7) -0.037(8)
C9 0.046(8) 0.077(9) 0.073(7) -0.022(6) 0.006(6) -0.034(8)
N10 0.098(13) 0.086(9) 0.064(7) -0.009(6) -0.002(8) -0.052(9)
N11 0.097(12) 0.070(8) 0.069(7) -0.013(6) 0.003(7) -0.046(9)
N12 0.069(9) 0.058(7) 0.070(6) -0.014(5) 0.001(6) -0.033(7)
C13 0.076(12) 0.071(9) 0.073(7) -0.022(6) 0.002(7) -0.043(9)
C15 0.090(11) 0.077(10) 0.069(6) -0.014(6) 0.006(7) -0.047(8)
C16 0.097(13) 0.089(10) 0.078(9) -0.028(8) 0.027(8) -0.058(8)
C17 0.151(19) 0.110(13) 0.085(10) -0.041(10) 0.014(11) -0.088(12)
C18 0.146(17) 0.126(15) 0.075(9) -0.017(10) -0.007(11) -0.075(12)
C19 0.103(12) 0.099(12) 0.075(9) -0.009(8) -0.009(9) -0.049(9)
Fe20 0.105(3) 0.087(2) 0.073(2) -0.0238(17) 0.0172(18) -0.058(2)
C21 0.125(18) 0.122(17) 0.121(15) -0.050(12) 0.013(12) -0.074(14)
C22 0.106(13) 0.125(16) 0.140(16) -0.052(13) 0.030(12) -0.073(11)
C23 0.150(17) 0.129(16) 0.128(14) -0.051(14) 0.050(13) -0.106(14)
C24 0.16(2) 0.125(16) 0.119(14) -0.021(12) 0.023(14) -0.099(14)
C25 0.14(2) 0.097(13) 0.138(17) -0.038(12) 0.018(14) -0.079(12)

loop_
_atom_type_symbol
_atom_type_description
_atom_type_scat_dispersion_real
_atom_type_scat_dispersion_imag
_atom_type_scat_source
C C 0.0181 0.0091 'International Tables Vol C Tables 4.2.6.8 and 6.1.1.4'
H H 0.0000 0.0000 'International Tables Vol C Tables 4.2.6.8 and 6.1.1.4'
Cl Cl 0.3639 0.7018 'International Tables Vol C Tables 4.2.6.8 and 6.1.1.4'
Fe Fe -1.1336 3.1974 'International Tables Vol C Tables 4.2.6.8 and 6.1.1.4'
N N 0.0311 0.0180 'International Tables Vol C Tables 4.2.6.8 and 6.1.1.4'
O O 0.0492 0.0322 'International Tables Vol C Tables 4.2.6.8 and 6.1.1.4'
Re Re -5.2083 5.8923 'International Tables Vol C Tables 4.2.6.8 and 6.1.1.4'

loop_
_geom_angle_atom_site_label_1
_geom_angle_atom_site_label_2
_geom_angle_atom_site_label_3
_geom_angle
_geom_angle_site_symmetry_1
_geom_angle_site_symmetry_3
_geom_angle_publ_flag
C1C Re1 C3C 87.7(9) . . ?
C1C Re1 C2C 88.5(10) . . ?
C3C Re1 C2C 89.9(10) . . ?
C1C Re1 N1' 175.6(8) . . ?
C3C Re1 N1' 93.3(7) . . ?
C2C Re1 N1' 95.8(9) . . ?
C1C Re1 N1 95.3(8) . . ?
C3C Re1 N1 94.0(7) . . ?
C2C Re1 N1 174.7(10) . . ?
N1' Re1 N1 80.4(6) . . ?
C1C Re1 Cl1 94.5(7) . . ?
C3C Re1 Cl1 177.2(6) . . ?
C2C Re1 Cl1 91.9(9) . . ?
N1' Re1 Cl1 84.3(4) . . ?
N1 Re1 Cl1 84.1(5) . . ?
O1C C1C Re1 175(2) . . ?
O2C C2C Re1 178(3) . . ?
O3C C3C Re1 174.2(19) . . ?
C6 N1 C2 116.8(16) . . ?
C6 N1 Re1 122.9(12) . . ?
C2 N1 Re1 120.3(13) . . ?
N1 C2 C3 123.9(19) . . ?
C2 C3 C4 117.7(19) . . ?
C3 C4 C5 121.8(19) . . ?
C4 C5 C6 116.9(19) . . ?
N1 C6 C5 122.8(17) . . ?
N1 C6 N7 116.7(15) . . ?
C5 C6 N7 120.4(16) . . ?
C6' N1' C2' 116.8(16) . . ?
C6' N1' Re1 123.6(12) . . ?
C2' N1' Re1 119.6(12) . . ?
C3' C2' N1' 120.9(19) . . ?
C2' C3' C4' 122(2) . . ?
C5' C4' C3' 117.9(19) . . ?
C4' C5' C6' 120.1(19) . . ?
N1' C6' C5' 122.4(17) . . ?
N1' C6' N7 116.8(14) . . ?
C5' C6' N7 120.8(16) . . ?
C6' N7 C6 118.6(14) . . ?
C6' N7 C8 114.7(14) . . ?
C6 N7 C8 118.9(15) . . ?
N7 C8 C9 108.7(15) . . ?
C13 C9 N10 107.6(18) . . ?
C13 C9 C8 132.8(19) . . ?
N10 C9 C8 119.6(17) . . ?
N11 N10 C9 107.9(16) . . ?
N10 N11 N12 106.7(16) . . ?
C13 N12 N11 108.9(17) . . ?
C13 N12 C15 130.2(17) . . ?
N11 N12 C15 120.5(17) . . ?
C9 C13 N12 108.9(18) . . ?
C19 C15 N12 127(2) . . ?
C19 C15 C16 108(2) . . ?
N12 C15 C16 124(2) . . ?
C19 C15 Fe20 70.3(14) . . ?
N12 C15 Fe20 129.3(15) . . ?
C16 C15 Fe20 70.8(12) . . ?
C15 C16 C17 106(3) . . ?
C15 C16 Fe20 67.8(12) . . ?
C17 C16 Fe20 70.5(13) . . ?
C16 C17 C18 109(2) . . ?
C16 C17 Fe20 68.5(13) . . ?
C18 C17 Fe20 69.3(15) . . ?
C19 C18 C17 105(3) . . ?
C19 C18 Fe20 68.0(17) . . ?
C17 C18 Fe20 69.6(17) . . ?
C15 C19 C18 112(3) . . ?
C15 C19 Fe20 69.4(15) . . ?
C18 C19 Fe20 72.0(18) . . ?
C15 Fe20 C19 40.3(10) . . ?
C15 Fe20 C24 157.1(14) . . ?
C19 Fe20 C24 121.9(15) . . ?
C15 Fe20 C23 160.9(14) . . ?
C19 Fe20 C23 156.5(14) . . ?
C24 Fe20 C23 40.9(15) . . ?
C15 Fe20 C25 121.5(12) . . ?
C19 Fe20 C25 109.2(14) . . ?
C24 Fe20 C25 41.5(14) . . ?
C23 Fe20 C25 68.9(14) . . ?
C15 Fe20 C16 41.4(9) . . ?
C19 Fe20 C16 68.6(11) . . ?
C24 Fe20 C16 159.9(14) . . ?
C23 Fe20 C16 122.8(12) . . ?
C25 Fe20 C16 156.5(12) . . ?
C15 Fe20 C22 125.6(13) . . ?
C19 Fe20 C22 162.9(13) . . ?
C24 Fe20 C22 67.9(16) . . ?
C23 Fe20 C22 39.9(14) . . ?
C25 Fe20 C22 67.8(15) . . ?
C16 Fe20 C22 107.0(13) . . ?
C15 Fe20 C18 68.8(10) . . ?
C19 Fe20 C18 40.0(12) . . ?
C24 Fe20 C18 106.4(15) . . ?
C23 Fe20 C18 120.5(14) . . ?
C25 Fe20 C18 124.5(15) . . ?
C16 Fe20 C18 69.8(12) . . ?
C22 Fe20 C18 155.8(14) . . ?
C15 Fe20 C21 109.7(12) . . ?
C19 Fe20 C21 126.0(13) . . ?
C24 Fe20 C21 66.7(15) . . ?
C23 Fe20 C21 67.7(14) . . ?
C25 Fe20 C21 37.8(13) . . ?
C16 Fe20 C21 123.3(13) . . ?
C22 Fe20 C21 41.5(13) . . ?
C18 Fe20 C21 159.8(15) . . ?
C15 Fe20 C17 68.4(10) . . ?
C19 Fe20 C17 67.4(13) . . ?
C24 Fe20 C17 123.5(14) . . ?
C23 Fe20 C17 106.7(13) . . ?
C25 Fe20 C17 161.6(14) . . ?
C16 Fe20 C17 40.9(11) . . ?
C22 Fe20 C17 120.9(14) . . ?
C18 Fe20 C17 41.2(13) . . ?
C21 Fe20 C17 158.6(15) . . ?
C25 C21 C22 109(3) . . ?
C25 C21 Fe20 69.9(19) . . ?
C22 C21 Fe20 68.3(18) . . ?
C23 C22 C21 107(4) . . ?
C23 C22 Fe20 70(2) . . ?
C21 C22 Fe20 70.2(19) . . ?
C22 C23 C24 108(3) . . ?
C22 C23 Fe20 70.5(17) . . ?
C24 C23 Fe20 69.2(19) . . ?
C23 C24 C25 107(3) . . ?
C23 C24 Fe20 69.8(17) . . ?
C25 C24 Fe20 69.8(16) . . ?
C21 C25 C24 108(4) . . ?
C21 C25 Fe20 72.2(18) . . ?
C24 C25 Fe20 68.6(17) . . ?

loop_
_geom_bond_atom_site_label_1
_geom_bond_atom_site_label_2
_geom_bond_distance
_geom_bond_site_symmetry_2
_geom_bond_publ_flag
Re1 C1C 1.89(2) . ?
Re1 C3C 1.91(2) . ?
Re1 C2C 1.94(2) . ?
Re1 N1' 2.149(15) . ?
Re1 N1 2.174(16) . ?
Re1 Cl1 2.466(6) . ?
C1C O1C 1.15(3) . ?
C2C O2C 1.11(3) . ?
C3C O3C 1.13(3) . ?
N1 C6 1.35(2) . ?
N1 C2 1.36(2) . ?
C2 C3 1.36(3) . ?
C3 C4 1.36(3) . ?
C4 C5 1.38(3) . ?
C5 C6 1.40(2) . ?
C6 N7 1.41(2) . ?
N1' C6' 1.35(2) . ?
N1' C2' 1.40(3) . ?
C2' C3' 1.37(3) . ?
C3' C4' 1.37(3) . ?
C4' C5' 1.37(3) . ?
C5' C6' 1.40(2) . ?
C6' N7 1.40(2) . ?
N7 C8 1.48(2) . ?
C8 C9 1.52(3) . ?
C9 C13 1.30(3) . ?
C9 N10 1.39(3) . ?
N10 N11 1.33(3) . ?
N11 N12 1.36(2) . ?
N12 C13 1.34(3) . ?
N12 C15 1.41(3) . ?
C15 C19 1.39(3) . ?
C15 C16 1.43(3) . ?
C15 Fe20 2.01(2) . ?
C16 C17 1.44(4) . ?
C16 Fe20 2.05(2) . ?
C17 C18 1.46(5) . ?
C17 Fe20 2.07(2) . ?
C18 C19 1.40(4) . ?
C18 Fe20 2.07(3) . ?
C19 Fe20 2.02(3) . ?
Fe20 C24 2.03(3) . ?
Fe20 C23 2.04(3) . ?
Fe20 C25 2.04(3) . ?
Fe20 C22 2.05(3) . ?
Fe20 C21 2.07(3) . ?
C21 C25 1.34(5) . ?
C21 C22 1.46(5) . ?
C22 C23 1.39(5) . ?
C23 C24 1.42(5) . ?
C24 C25 1.44(5) . ?
